data_2017137
loop_
_publ_author_name
'Trilleras, Jorge'
'Quiroga, Jairo'
'Cobo, Justo'
'Glidewell, Christopher'

_publ_section_title
;<i>N</i>^4^-Methyl-<i>N</i>^4^-(2-methylphenyl)-1<i>H</i>-pyrazolo[3,4-<i>d</i>]pyrimidine-4,6-diamine--ethanol--hydrazine
 (1/0.865/0.135): hydrogen-bonded ribbons containing four independent ring
 types
;
_journal_coeditor_code GG3199
_journal_issue 6
_journal_name_full 'Acta Crystallographica Section C'
_journal_page_first o293
_journal_page_last o295
_journal_paper_doi 10.1107/S0108270109016333
_journal_volume 65
_journal_year 2009
_chemical_formula_iupac 'C13 H14 N6, 0.865C2 H6 O1, 0.135N2 H4'
_chemical_formula_moiety 'C13 H14 N6, 0.865(C2 H6 O1), 0.135(N2 H4)'
_chemical_formula_sum 'C14.73 H19.73 N6.27 O0.87'
_chemical_formula_weight 298.48
_chemical_name_systematic
;
<i>N</i>^4^-Methyl-<i>N</i>^4^-(2-methylphenyl)-1<i>H</i>-pyrazolo[3,4-
<i>d</i>]pyrimidine-4,6-diamine--ethanol--hydrazine (1/0.865/0.135)
;
_space_group_IT_number 15
_symmetry_cell_setting monoclinic
_symmetry_space_group_name_Hall '-C 2yc'
_symmetry_space_group_name_H-M 'C 1 2/c 1'
_atom_sites_solution_hydrogens geom
_atom_sites_solution_primary direct
_atom_sites_solution_secondary difmap
_cell_angle_alpha 90.00
_cell_angle_beta 99.308(18)
_cell_angle_gamma 90.00
_cell_formula_units_Z 8
_cell_length_a 16.349(3)
_cell_length_b 14.051(2)
_cell_length_c 13.625(3)
_cell_measurement_reflns_used 3539
_cell_measurement_temperature 120(2)
_cell_measurement_theta_max 27.50
_cell_measurement_theta_min 2.90
_cell_volume 3088.7(10)
_computing_cell_refinement 'DIRAX/LSQ (Duisenberg <i>et al.</i>,  2000)'
_computing_data_collection 'COLLECT (Hooft, 1999)'
_computing_data_reduction 'EVALCCD (Duisenberg <i>et al.</i>,  2003)'
_computing_molecular_graphics 'PLATON (Spek, 2009)'
_computing_publication_material 'SHELXL97 (Sheldrick, 2008) and PLATON (Spek, 2009)'
_computing_structure_refinement 'OSCAIL (McArdle, 2003) and SHELXL97 (Sheldrick, 2008)'
_computing_structure_solution 'SIR2004 (Burla <i>et al.</i>,  2005)'
_diffrn_ambient_temperature 120(2)
_diffrn_detector_area_resol_mean 9.091
_diffrn_measured_fraction_theta_full 0.998
_diffrn_measured_fraction_theta_max 0.998
_diffrn_measurement_device_type 'Bruker Nonius KappaCCD'
_diffrn_measurement_method '\f & \w scans'
_diffrn_radiation_monochromator graphite
_diffrn_radiation_source 'Bruker Nonius FR591 rotating anode'
_diffrn_radiation_type 'Mo K\a'
_diffrn_radiation_wavelength 0.71073
_diffrn_reflns_av_R_equivalents 0.0671
_diffrn_reflns_av_sigmaI/netI 0.0595
_diffrn_reflns_limit_h_max 21
_diffrn_reflns_limit_h_min -21
_diffrn_reflns_limit_k_max 18
_diffrn_reflns_limit_k_min -18
_diffrn_reflns_limit_l_max 17
_diffrn_reflns_limit_l_min -17
_diffrn_reflns_number 22447
_diffrn_reflns_theta_full 27.50
_diffrn_reflns_theta_max 27.50
_diffrn_reflns_theta_min 2.90
_diffrn_standards_decay_% 0
_diffrn_standards_number 0
_exptl_absorpt_coefficient_mu 0.086
_exptl_absorpt_correction_T_max 0.982
_exptl_absorpt_correction_T_min 0.964
_exptl_absorpt_correction_type multi-scan
_exptl_absorpt_process_details '(SADABS; Sheldrick, 2003)'
_exptl_crystal_colour colourless
_exptl_crystal_density_diffrn 1.284
_exptl_crystal_density_method 'not measured'
_exptl_crystal_description block
_exptl_crystal_F_000 1271.2
_exptl_crystal_size_max 0.35
_exptl_crystal_size_mid 0.28
_exptl_crystal_size_min 0.22
_refine_diff_density_max 0.428
_refine_diff_density_min -0.370
_refine_ls_extinction_coef 0.0027(7)
_refine_ls_extinction_expression Fc^*^=kFc[1+0.001xFc^2^\l^3^/sin(2\q)]^-1/4^
_refine_ls_extinction_method SHELXL
_refine_ls_goodness_of_fit_ref 1.025
_refine_ls_hydrogen_treatment constr
_refine_ls_matrix_type full
_refine_ls_number_parameters 217
_refine_ls_number_reflns 3539
_refine_ls_number_restraints 5
_refine_ls_restrained_S_all 1.028
_refine_ls_R_factor_all 0.1295
_refine_ls_R_factor_gt 0.0654
_refine_ls_shift/su_max 0.001
_refine_ls_shift/su_mean 0.000
_refine_ls_structure_factor_coef Fsqd
_refine_ls_weighting_details 'w=1/[\s^2^(Fo^2^)+(0.0833P)^2^+5.1446P] where P=(Fo^2^+2Fc^2^)/3'
_refine_ls_weighting_scheme calc
_refine_ls_wR_factor_gt 0.1565
_refine_ls_wR_factor_ref 0.1909
_reflns_number_gt 2074
_reflns_number_total 3539
_reflns_threshold_expression I>2\s(I)
_cod_data_source_file gg3199.cif
_cod_data_source_block I
_cod_original_sg_symbol_H-M 'C 2/c'
_cod_database_code 2017137
_cod_database_fobs_code 2017137

loop_
_symmetry_equiv_pos_as_xyz
'x, y, z'
'-x, y, -z+1/2'
'x+1/2, y+1/2, z'
'-x+1/2, y+1/2, -z+1/2'
'-x, -y, -z'
'x, -y, z-1/2'
'-x+1/2, -y+1/2, -z'
'x+1/2, -y+1/2, z-1/2'

loop_
_atom_site_type_symbol
_atom_site_label
_atom_site_fract_x
_atom_site_fract_y
_atom_site_fract_z
_atom_site_U_iso_or_equiv
_atom_site_adp_type
_atom_site_calc_flag
_atom_site_refinement_flags
_atom_site_occupancy
_atom_site_disorder_assembly
_atom_site_disorder_group
N N1 0.31548(12) 0.69227(15) 0.42931(15) 0.0255(5) Uani d . 1 . .
H H1 0.3207 0.7334 0.4786 0.031 Uiso calc R 1 . .
N N2 0.37961(13) 0.66105(16) 0.38502(16) 0.0298(5) Uani d . 1 . .
C C3 0.34722(16) 0.60082(19) 0.31615(19) 0.0306(6) Uani d . 1 . .
H H3 0.3779 0.5674 0.2736 0.037 Uiso calc R 1 . .
C C3A 0.26108(15) 0.59207(18) 0.31340(18) 0.0258(6) Uani d . 1 . .
C C4 0.19070(16) 0.54638(17) 0.25886(18) 0.0261(6) Uani d . 1 . .
N N5 0.11563(13) 0.56456(15) 0.28051(15) 0.0268(5) Uani d . 1 . .
C C6 0.10852(15) 0.62377(17) 0.35703(18) 0.0245(6) Uani d . 1 . .
N N7 0.16955(12) 0.66965(14) 0.41471(15) 0.0236(5) Uani d . 1 . .
C C7A 0.24386(15) 0.65253(17) 0.38845(18) 0.0238(5) Uani d . 1 . .
N N14 0.19592(13) 0.48472(17) 0.18506(17) 0.0335(6) Uani d . 1 C .
C C11 0.27516(17) 0.4623(2) 0.1591(2) 0.0353(7) Uani d . 1 . .
C C13 0.3994(2) 0.3726(3) 0.1838(3) 0.0609(11) Uani d . 1 . .
H H13 0.4320 0.3218 0.2153 0.073 Uiso calc R 1 A 1
C C14 0.4306(2) 0.4272(3) 0.1166(3) 0.0697(13) Uani d . 1 C .
H H14 0.4852 0.4159 0.1037 0.084 Uiso calc R 1 . .
C C15 0.3839(2) 0.4986(3) 0.0674(3) 0.0613(11) Uani d . 1 . .
H H15 0.4054 0.5360 0.0194 0.074 Uiso calc R 1 B 1
C C12 0.32152(18) 0.3887(2) 0.2077(2) 0.0439(8) Uani d PD 0.237(5) C 1
H H12 0.3006 0.3507 0.2558 0.053 Uiso calc PR 0.237(5) C 1
C C16 0.3050(2) 0.5161(2) 0.0883(2) 0.0475(8) Uani d P 0.763(5) C 1
H H16 0.2717 0.5648 0.0538 0.057 Uiso calc PR 0.763(5) C 1
C C12A 0.32152(18) 0.3887(2) 0.2077(2) 0.0439(8) Uani d P 0.763(5) C 2
C C17 0.2929(3) 0.3334(3) 0.2836(3) 0.0508(11) Uani d PD 0.763(5) C 2
H H17A 0.3329 0.2827 0.3055 0.076 Uiso calc PR 0.763(5) C 2
H H17B 0.2390 0.3051 0.2571 0.076 Uiso calc PR 0.763(5) C 2
H H17C 0.2871 0.3745 0.3402 0.076 Uiso calc PR 0.763(5) C 2
C C16A 0.3050(2) 0.5161(2) 0.0883(2) 0.0475(8) Uani d PD 0.237(5) C 2
C C17A 0.2573(9) 0.5867(9) 0.0391(10) 0.0508(11) Uani d PD 0.237(5) C 2
H H17D 0.2021 0.5615 0.0130 0.076 Uiso calc PR 0.237(5) C 2
H H17E 0.2835 0.6101 -0.0161 0.076 Uiso calc PR 0.237(5) C 2
H H17F 0.2520 0.6391 0.0851 0.076 Uiso calc PR 0.237(5) C 2
C C18 0.12338(17) 0.4354(2) 0.1336(2) 0.0425(8) Uani d . 1 . .
H H18A 0.0856 0.4211 0.1806 0.064 Uiso calc R 1 C .
H H18B 0.1405 0.3760 0.1053 0.064 Uiso calc R 1 . .
H H18C 0.0950 0.4759 0.0801 0.064 Uiso calc R 1 . .
N N16 0.03131(13) 0.63553(16) 0.37538(16) 0.0300(5) Uani d . 1 . .
H H16A 0.0220 0.6727 0.4244 0.036 Uiso calc R 1 . .
H H16B -0.0102 0.6061 0.3385 0.036 Uiso calc R 1 . .
O O31 0.52762(15) 0.7307(2) 0.4846(2) 0.0358(9) Uani d PD 0.865(11) D 3
H H31 0.4867 0.7006 0.4547 0.054 Uiso calc PR 0.865(11) D 3
C C31 0.5747(3) 0.7694(5) 0.4132(5) 0.0745(19) Uani d PD 0.865(11) D 3
H H31A 0.6095 0.7185 0.3913 0.089 Uiso calc PR 0.865(11) D 3
H H31B 0.5359 0.7916 0.3542 0.089 Uiso calc PR 0.865(11) D 3
C C32 0.6253(6) 0.8449(7) 0.4513(7) 0.171(5) Uani d PD 0.865(11) D 3
H H32A 0.5915 0.8944 0.4758 0.257 Uiso calc PR 0.865(11) D 3
H H32B 0.6530 0.8714 0.3988 0.257 Uiso calc PR 0.865(11) D 3
H H32C 0.6670 0.8221 0.5061 0.257 Uiso calc PR 0.865(11) D 3
N N91 0.534(2) 0.765(2) 0.454(2) 0.065(7) Uiso d PD 0.135(11) D 4
H H911 0.5713 0.7203 0.4808 0.097 Uiso d PR 0.135(11) D 4
H H912 0.4892 0.7347 0.4178 0.097 Uiso d PR 0.135(11) D 4
N N92 0.5716(18) 0.828(2) 0.386(2) 0.065(7) Uiso d PD 0.135(11) D 4
H H921 0.6077 0.8677 0.4238 0.097 Uiso d PR 0.135(11) D 4
H H922 0.5994 0.7919 0.3468 0.097 Uiso d PR 0.135(11) D 4

loop_
_atom_site_aniso_label
_atom_site_aniso_U_11
_atom_site_aniso_U_22
_atom_site_aniso_U_33
_atom_site_aniso_U_12
_atom_site_aniso_U_13
_atom_site_aniso_U_23
N1 0.0227(11) 0.0299(11) 0.0239(11) -0.0012(9) 0.0041(9) -0.0057(9)
N2 0.0272(12) 0.0344(12) 0.0278(12) 0.0009(10) 0.0051(9) -0.0062(10)
C3 0.0299(15) 0.0353(15) 0.0269(14) 0.0022(12) 0.0052(11) -0.0064(11)
C3A 0.0260(13) 0.0289(13) 0.0220(12) 0.0011(11) 0.0023(10) -0.0033(10)
C4 0.0280(14) 0.0243(13) 0.0250(13) 0.0027(11) 0.0015(10) -0.0024(10)
N5 0.0275(12) 0.0276(11) 0.0246(11) -0.0011(9) 0.0019(9) -0.0033(9)
C6 0.0275(14) 0.0242(12) 0.0208(12) 0.0004(11) 0.0014(10) 0.0007(10)
N7 0.0242(11) 0.0246(11) 0.0216(10) -0.0007(9) 0.0024(8) -0.0023(8)
C7A 0.0279(13) 0.0232(12) 0.0196(12) -0.0001(10) 0.0012(10) -0.0001(10)
N14 0.0260(12) 0.0398(13) 0.0330(12) 0.0020(10) -0.0004(9) -0.0161(10)
C11 0.0287(14) 0.0414(16) 0.0344(15) -0.0007(12) 0.0008(12) -0.0191(13)
C13 0.0370(19) 0.055(2) 0.084(3) 0.0068(17) -0.0089(19) -0.044(2)
C14 0.038(2) 0.085(3) 0.088(3) -0.008(2) 0.015(2) -0.053(3)
C15 0.052(2) 0.085(3) 0.051(2) -0.019(2) 0.0199(17) -0.034(2)
C12 0.0337(16) 0.0398(17) 0.054(2) -0.0005(13) -0.0049(14) -0.0226(15)
C16 0.0490(19) 0.055(2) 0.0391(17) -0.0060(16) 0.0085(14) -0.0185(15)
C12A 0.0337(16) 0.0398(17) 0.054(2) -0.0005(13) -0.0049(14) -0.0226(15)
C17 0.054(3) 0.045(2) 0.050(3) 0.002(2) -0.001(2) -0.0061(19)
C16A 0.0490(19) 0.055(2) 0.0391(17) -0.0060(16) 0.0085(14) -0.0185(15)
C17A 0.054(3) 0.045(2) 0.050(3) 0.002(2) -0.001(2) -0.0061(19)
C18 0.0325(16) 0.0486(18) 0.0435(18) -0.0028(14) -0.0024(13) -0.0266(14)
N16 0.0249(12) 0.0364(12) 0.0285(12) -0.0050(10) 0.0040(9) -0.0105(10)
O31 0.0262(13) 0.0454(18) 0.0375(16) -0.0121(11) 0.0108(11) -0.0123(12)
C31 0.064(3) 0.076(4) 0.095(4) -0.032(3) 0.047(3) -0.020(3)
C32 0.186(9) 0.199(10) 0.143(8) -0.123(8) 0.068(7) -0.041(7)

loop_
_atom_type_symbol
_atom_type_description
_atom_type_scat_dispersion_real
_atom_type_scat_dispersion_imag
_atom_type_scat_source
C C 0.0033 0.0016 'International Tables Vol C Tables 4.2.6.8 and 6.1.1.4'
H H 0.0000 0.0000 'International Tables Vol C Tables 4.2.6.8 and 6.1.1.4'
N N 0.0061 0.0033 'International Tables Vol C Tables 4.2.6.8 and 6.1.1.4'
O O 0.0106 0.0060 'International Tables Vol C Tables 4.2.6.8 and 6.1.1.4'

loop_
_geom_angle_atom_site_label_1
_geom_angle_atom_site_label_2
_geom_angle_atom_site_label_3
_geom_angle_site_symmetry_1
_geom_angle_site_symmetry_3
_geom_angle
_geom_angle_publ_flag
C7a N1 N2 . . 111.5(2) ?
C7a N1 H1 . . 124.3 ?
N2 N1 H1 . . 124.3 ?
C3 N2 N1 . . 105.9(2) ?
N2 C3 C3a . . 111.2(2) ?
N2 C3 H3 . . 124.4 ?
C3a C3 H3 . . 124.4 ?
C7a C3a C3 . . 104.3(2) ?
C7a C3a C4 . . 114.7(2) ?
C3 C3a C4 . . 140.9(2) ?
N5 C4 N14 . . 117.6(2) ?
N5 C4 C3a . . 119.7(2) ?
N14 C4 C3a . . 122.7(2) ?
C4 N5 C6 . . 119.0(2) ?
N7 C6 N16 . . 118.0(2) ?
N7 C6 N5 . . 127.0(2) ?
N16 C6 N5 . . 114.9(2) ?
C6 N7 C7a . . 112.3(2) ?
N1 C7a N7 . . 125.8(2) ?
N1 C7a C3a . . 107.1(2) ?
N7 C7a C3a . . 127.2(2) ?
C4 N14 C11 . . 119.8(2) ?
C4 N14 C18 . . 121.6(2) ?
C11 N14 C18 . . 118.5(2) ?
C16 C11 C12 . . 121.1(3) ?
C16 C11 N14 . . 119.4(3) ?
C12 C11 N14 . . 119.5(3) ?
C14 C13 C12 . . 121.8(4) ?
C14 C13 H13 . . 119.1 ?
C12 C13 H13 . . 119.1 ?
C13 C14 C15 . . 120.3(3) ?
C13 C14 H14 . . 119.8 ?
C15 C14 H14 . . 119.8 ?
C14 C15 C16 . . 119.5(4) ?
C14 C15 H15 . . 120.2 ?
C16 C15 H15 . . 120.2 ?
C13 C12 C11 . . 117.5(3) ?
C13 C12 H12 . . 121.2 ?
C11 C12 H12 . . 121.2 ?
C11 C16 C15 . . 119.6(4) ?
C11 C16 H16 . . 120.2 ?
C15 C16 H16 . . 120.2 ?
H17A C17 H17B . . 109.5 ?
H17A C17 H17C . . 109.5 ?
H17B C17 H17C . . 109.5 ?
H17D C17a H17E . . 109.5 ?
H17D C17a H17F . . 109.5 ?
H17E C17a H17F . . 109.5 ?
N14 C18 H18A . . 109.5 ?
N14 C18 H18B . . 109.5 ?
H18A C18 H18B . . 109.5 ?
N14 C18 H18C . . 109.5 ?
H18A C18 H18C . . 109.5 ?
H18B C18 H18C . . 109.5 ?
C6 N16 H16A . . 120.0 ?
C6 N16 H16B . . 120.0 ?
H16A N16 H16B . . 120.0 ?
C32 C31 O31 . . 112.7(5) ?
C32 C31 H31A . . 109.1 ?
O31 C31 H31A . . 109.1 ?
C32 C31 H31B . . 109.1 ?
O31 C31 H31B . . 109.1 ?
H31A C31 H31B . . 107.8 ?
N92 N91 H911 . . 109.8 ?
N92 N91 H912 . . 108.9 ?
H911 N91 H912 . . 109.5 ?
N91 N92 H921 . . 108.9 ?
N91 N92 H922 . . 109.6 ?
H921 N92 H922 . . 109.5 ?

loop_
_geom_bond_atom_site_label_1
_geom_bond_atom_site_label_2
_geom_bond_site_symmetry_2
_geom_bond_distance
_geom_bond_publ_flag
N1 C7a . 1.335(3) ?
N1 N2 . 1.364(3) ?
N1 H1 . 0.8800 ?
N2 C3 . 1.310(3) ?
C3 C3a . 1.408(4) ?
C3 H3 . 0.9500 ?
C3a C7a . 1.393(3) ?
C3a C4 . 1.418(4) ?
C4 N5 . 1.333(3) ?
C4 N14 . 1.340(3) ?
N5 C6 . 1.353(3) ?
C6 N7 . 1.332(3) ?
C6 N16 . 1.336(3) ?
N7 C7a . 1.343(3) ?
N14 C11 . 1.432(3) ?
N14 C18 . 1.452(3) ?
C11 C16 . 1.375(4) ?
C11 C12 . 1.387(4) ?
C13 C14 . 1.356(6) ?
C13 C12 . 1.384(5) ?
C13 H13 . 0.9500 ?
C14 C15 . 1.369(6) ?
C14 H14 . 0.9500 ?
C15 C16 . 1.387(5) ?
C15 H15 . 0.9500 ?
C12 H12 . 0.9500 ?
C16 H16 . 0.9500 ?
C17 H17A . 0.9800 ?
C17 H17B . 0.9800 ?
C17 H17C . 0.9800 ?
C17a H17D . 0.9800 ?
C17a H17E . 0.9800 ?
C17a H17F . 0.9800 ?
C18 H18A . 0.9800 ?
C18 H18B . 0.9800 ?
C18 H18C . 0.9800 ?
N16 H16A . 0.8800 ?
N16 H16B . 0.8800 ?
O31 C31 . 1.441(5) ?
O31 H31 . 0.8400 ?
C31 C32 . 1.393(8) ?
C31 H31A . 0.9900 ?
C31 H31B . 0.9900 ?
C32 H32A . 0.9800 ?
C32 H32B . 0.9800 ?
C32 H32C . 0.9800 ?
N91 N92 . 1.480(10) ?
N91 H911 . 0.9100 ?
N91 H912 . 0.9100 ?
N92 H921 . 0.9100 ?
N92 H922 . 0.9100 ?

loop_
_geom_hbond_atom_site_label_D
_geom_hbond_atom_site_label_H
_geom_hbond_atom_site_label_A
_geom_hbond_site_symmetry_A
_geom_hbond_distance_DH
_geom_hbond_distance_HA
_geom_hbond_distance_DA
_geom_hbond_angle_DHA
_geom_hbond_publ_flag
C3 H3 Cg . 0.95 2.52 3.296(3) 138 y
N91 H912 N2 . 0.92 2.05 2.94(3) 160 y
O31 H31 N2 . 0.84 1.93 2.755(3) 166 y
N1 H1 N7 7_566 0.88 1.98 2.859(3) 177 y
N16 H16A O31 7_566 0.88 2.09 2.949(4) 165 y
N16 H16A N91 7_566 0.88 2.20 3.05(3) 163 y
N16 H16B N5 2_555 0.88 2.24 3.103(3) 165 y

loop_
_geom_torsion_atom_site_label_1
_geom_torsion_atom_site_label_2
_geom_torsion_atom_site_label_3
_geom_torsion_atom_site_label_4
_geom_torsion_site_symmetry_1
_geom_torsion_site_symmetry_2
_geom_torsion_site_symmetry_3
_geom_torsion_site_symmetry_4
_geom_torsion
_geom_torsion_publ_flag
C7a N1 N2 C3 . . . . -0.3(3) ?
N1 N2 C3 C3a . . . . 0.5(3) ?
N2 C3 C3a C7a . . . . -0.6(3) ?
N2 C3 C3a C4 . . . . 176.4(3) ?
C7a C3a C4 N5 . . . . 1.2(4) ?
C3 C3a C4 N5 . . . . -175.6(3) ?
C7a C3a C4 N14 . . . . -178.9(2) ?
C3 C3a C4 N14 . . . . 4.3(5) ?
N14 C4 N5 C6 . . . . 177.6(2) ?
C3a C4 N5 C6 . . . . -2.5(4) ?
C4 N5 C6 N7 . . . . 1.5(4) ?
C4 N5 C6 N16 . . . . -178.0(2) ?
N16 C6 N7 C7a . . . . -179.6(2) ?
N5 C6 N7 C7a . . . . 0.9(4) ?
N2 N1 C7a N7 . . . . -179.1(2) ?
N2 N1 C7a C3a . . . . 0.0(3) ?
C6 N7 C7a N1 . . . . 176.4(2) ?
C6 N7 C7a C3a . . . . -2.5(4) ?
C3 C3a C7a N1 . . . . 0.3(3) ?
C4 C3a C7a N1 . . . . -177.5(2) ?
C3 C3a C7a N7 . . . . 179.4(2) ?
C4 C3a C7a N7 . . . . 1.5(4) ?
N5 C4 N14 C11 . . . . -179.7(2) y
C3a C4 N14 C11 . . . . 0.4(4) ?
N5 C4 N14 C18 . . . . -3.1(4) ?
C3a C4 N14 C18 . . . . 177.0(3) ?
C4 N14 C11 C16 . . . . -90.0(3) ?
C18 N14 C11 C16 . . . . 93.3(3) ?
C4 N14 C11 C12 . . . . 88.1(3) y
C18 N14 C11 C12 . . . . -88.6(3) ?
C12 C13 C14 C15 . . . . -2.4(5) ?
C13 C14 C15 C16 . . . . 1.3(5) ?
C14 C13 C12 C11 . . . . 1.1(5) ?
C16 C11 C12 C13 . . . . 1.2(4) ?
N14 C11 C12 C13 . . . . -176.9(3) ?
C12 C11 C16 C15 . . . . -2.3(4) ?
N14 C11 C16 C15 . . . . 175.8(3) ?
C14 C15 C16 C11 . . . . 1.0(5) ?
